data_2239650
loop_
_publ_author_name
'Grassl, Tobias'
'Korber, Nikolaus'

_publ_section_title
;
 Tetraamminepalladium(II) dichloride ammonia tetrasolvate
;
_journal_coeditor_code PK2523
_journal_issue 7
_journal_name_full 'Acta Crystallographica Section E'
_journal_page_first i32
_journal_paper_doi 10.1107/S1600536814012355
_journal_volume 70
_journal_year 2014
_chemical_formula_iupac '[Pd (N H3)4] Cl2, 4N H3'
_chemical_formula_moiety 'N4 H12 Pd1 2+, 2(Cl -), 4(H3 N)'
_chemical_formula_sum 'Cl2 H24 N8 Pd'
_chemical_formula_weight 313.58
_chemical_name_systematic
;
Tetraamminepalladium(II) dichloride ammonia tetrasolvate
;
_space_group_crystal_system monoclinic
_space_group_IT_number 14
_space_group_name_Hall '-P 2yn'
_space_group_name_H-M_alt 'P 1 21/n 1'
_symmetry_space_group_name_Hall '-P 2yn'
_symmetry_space_group_name_H-M 'P 1 21/n 1'
_atom_sites_solution_hydrogens geom
_atom_sites_solution_primary iterative
_atom_sites_solution_secondary difmap
_audit_creation_method
;
  Olex2 1.2-beta
;
_cell_angle_alpha 90.00
_cell_angle_beta 100.384(7)
_cell_angle_gamma 90.00
_cell_formula_units_Z 2
_cell_length_a 7.6856(5)
_cell_length_b 10.1505(7)
_cell_length_c 8.7170(6)
_cell_measurement_reflns_used 1429
_cell_measurement_temperature 123
_cell_measurement_theta_max 29.2578
_cell_measurement_theta_min 3.1038
_cell_volume 668.90(8)
_computing_cell_refinement 'CrysAlis PRO (Agilent, 2012)'
_computing_data_collection 'CrysAlis PRO (Agilent, 2012)'
_computing_data_reduction 'CrysAlis PRO (Agilent, 2012)'
_computing_molecular_graphics 'DIAMOND (Brandenburg & Putz, 2012)'
_computing_publication_material 'OLEX2 (Dolomanov <i>et al.</i>, 2009)'
_computing_structure_refinement 'SHELXL97 (Sheldrick, 2008)'
_computing_structure_solution 'olex2.solve (Bourhis <i>et al.</i>, 2014)'
_diffrn_ambient_temperature 123
_diffrn_measured_fraction_theta_full 0.991
_diffrn_measured_fraction_theta_max 0.991
_diffrn_measurement_device_type 'Agilent Xcalibur (Ruby, Gemini ultra)'
_diffrn_measurement_method 'phi and omega scans'
_diffrn_radiation_monochromator graphite
_diffrn_radiation_type MoK\a
_diffrn_radiation_wavelength 0.71073
_diffrn_reflns_av_R_equivalents 0.0337
_diffrn_reflns_limit_h_max 9
_diffrn_reflns_limit_h_min -7
_diffrn_reflns_limit_k_max 12
_diffrn_reflns_limit_k_min -12
_diffrn_reflns_limit_l_max 10
_diffrn_reflns_limit_l_min -10
_diffrn_reflns_number 2418
_diffrn_reflns_theta_full 25.67
_diffrn_reflns_theta_max 25.67
_diffrn_reflns_theta_min 3.11
_diffrn_standards_decay_% 0
_diffrn_standards_interval_count 0
_diffrn_standards_interval_time 0
_diffrn_standards_number 0
_exptl_absorpt_coefficient_mu 1.760
_exptl_absorpt_correction_T_max 0.741
_exptl_absorpt_correction_T_min 0.649
_exptl_absorpt_correction_type analytical
_exptl_absorpt_process_details
;
[CrysAlis PRO (Agilent, 2012), using a multi-faceted crystal
model based on expressions derived by Clark & Reid (1995)]
;
_exptl_crystal_colour 'clear colourless'
_exptl_crystal_density_diffrn 1.557
_exptl_crystal_density_method 'not measured'
_exptl_crystal_description block
_exptl_crystal_F_000 320
_exptl_crystal_size_max 0.32
_exptl_crystal_size_mid 0.29
_exptl_crystal_size_min 0.23
_refine_diff_density_max 0.448
_refine_diff_density_min -0.550
_refine_ls_extinction_method none
_refine_ls_goodness_of_fit_ref 1.055
_refine_ls_hydrogen_treatment refall
_refine_ls_matrix_type full
_refine_ls_number_parameters 100
_refine_ls_number_reflns 1266
_refine_ls_number_restraints 0
_refine_ls_restrained_S_all 1.055
_refine_ls_R_factor_all 0.0338
_refine_ls_R_factor_gt 0.0266
_refine_ls_shift/su_max 0.000
_refine_ls_shift/su_mean 0.000
_refine_ls_structure_factor_coef Fsqd
_refine_ls_weighting_details 'calc w=1/[\s^2^(Fo^2^)+(0.0075P)^2^] where P=(Fo^2^+2Fc^2^)/3'
_refine_ls_weighting_scheme calc
_refine_ls_wR_factor_gt 0.0537
_refine_ls_wR_factor_ref 0.0581
_reflns_number_gt 1076
_reflns_number_total 1266
_reflns_threshold_expression I>2sigma(I)
_cod_data_source_file pk2523sup1.cif
_cod_data_source_block I
_cod_original_formula_sum 'Cl2 H24 N8 Pd1'
_cod_database_code 2239650
_cod_database_fobs_code 2239650

loop_
_space_group_symop_id
_space_group_symop_operation_xyz
1 'x, y, z'
2 '-x+1/2, y+1/2, -z+1/2'
3 '-x, -y, -z'
4 'x-1/2, -y-1/2, z-1/2'

loop_
_atom_site_type_symbol
_atom_site_label
_atom_site_fract_x
_atom_site_fract_y
_atom_site_fract_z
_atom_site_U_iso_or_equiv
_atom_site_adp_type
_atom_site_calc_flag
_atom_site_refinement_flags
_atom_site_occupancy
_atom_site_symmetry_multiplicity
Pd Pd1 0.5000 0.5000 0.0000 0.01592(13) Uani d S 1 2
Cl Cl1 0.09460(10) 0.66086(7) 0.23005(10) 0.0236(2) Uani d . 1 1
N N1 0.4602(4) 0.4827(3) 0.2233(3) 0.0200(6) Uani d . 1 1
N N2 0.3507(4) 0.3356(3) -0.0659(4) 0.0219(6) Uani d . 1 1
N N3 0.5125(5) 0.8226(3) 0.3132(4) 0.0358(8) Uani d . 1 1
N N4 0.7709(4) 0.5695(4) 0.4561(4) 0.0353(8) Uani d . 1 1
H H1A 0.364(5) 0.525(3) 0.229(5) 0.038(12) Uiso d . 1 1
H H1B 0.449(4) 0.402(3) 0.246(4) 0.024(10) Uiso d . 1 1
H H2A 0.382(4) 0.294(3) -0.166(5) 0.036(10) Uiso d . 1 1
H H1C 0.556(6) 0.521(3) 0.296(5) 0.046(12) Uiso d . 1 1
H H2B 0.358(4) 0.292(3) 0.001(4) 0.018(11) Uiso d . 1 1
H H2C 0.238(6) 0.355(4) -0.097(5) 0.064(14) Uiso d . 1 1
H H3A 0.403(5) 0.818(3) 0.287(4) 0.017(9) Uiso d . 1 1
H H4A 0.861(5) 0.594(3) 0.406(4) 0.028(10) Uiso d . 1 1
H H4B 0.817(6) 0.507(4) 0.541(6) 0.066(15) Uiso d . 1 1
H H3B 0.554(6) 0.815(4) 0.415(6) 0.055(14) Uiso d . 1 1
H H4C 0.751(5) 0.646(4) 0.517(5) 0.062(14) Uiso d . 1 1
H H3C 0.493(6) 0.925(5) 0.277(6) 0.086(16) Uiso d . 1 1

loop_
_atom_site_aniso_label
_atom_site_aniso_U_11
_atom_site_aniso_U_22
_atom_site_aniso_U_33
_atom_site_aniso_U_12
_atom_site_aniso_U_13
_atom_site_aniso_U_23
Pd1 0.01442(19) 0.0156(2) 0.0177(2) -0.00015(13) 0.00265(14) 0.00067(14)
Cl1 0.0235(4) 0.0204(4) 0.0260(4) 0.0014(4) 0.0024(3) -0.0023(4)
N1 0.0242(16) 0.0182(16) 0.0186(16) -0.0026(14) 0.0069(13) 0.0011(13)
N2 0.0226(16) 0.0219(16) 0.0210(17) -0.0041(14) 0.0031(14) 0.0023(15)
N3 0.041(2) 0.035(2) 0.031(2) 0.0050(17) 0.0056(17) 0.0004(17)
N4 0.0296(17) 0.042(2) 0.0320(19) -0.0026(17) -0.0002(15) 0.0059(18)

loop_
_atom_type_symbol
_atom_type_description
_atom_type_scat_dispersion_real
_atom_type_scat_dispersion_imag
_atom_type_scat_source
H H 0.0000 0.0000 'International Tables Vol C Tables 4.2.6.8 and 6.1.1.4'
N N 0.0061 0.0033 'International Tables Vol C Tables 4.2.6.8 and 6.1.1.4'
Cl Cl 0.1484 0.1585 'International Tables Vol C Tables 4.2.6.8 and 6.1.1.4'
Pd Pd -0.9988 1.0072 'International Tables Vol C Tables 4.2.6.8 and 6.1.1.4'

loop_
_geom_angle_atom_site_label_1
_geom_angle_atom_site_label_2
_geom_angle_atom_site_label_3
_geom_angle_site_symmetry_1
_geom_angle_site_symmetry_3
_geom_angle
N1 Pd1 N1 . 3_665 179.9990(10)
N1 Pd1 N2 . 3_665 88.59(13)
N1 Pd1 N2 3_665 3_665 91.41(13)
N1 Pd1 N2 3_665 . 88.59(13)
N1 Pd1 N2 . . 91.41(13)
N2 Pd1 N2 . 3_665 180.00(10)
Pd1 N1 H1A . . 107(3)
Pd1 N1 H1B . . 110(2)
Pd1 N1 H1C . . 112(3)
H1A N1 H1B . . 110(3)
H1A N1 H1C . . 108(3)
H1B N1 H1C . . 109(3)
Pd1 N2 H2A . . 111.2(18)
Pd1 N2 H2B . . 109(3)
Pd1 N2 H2C . . 112(3)
H2A N2 H2B . . 115(3)
H2A N2 H2C . . 102(3)
H2B N2 H2C . . 108(4)
H3A N3 H3B . . 115(4)
H3A N3 H3C . . 84(3)
H3B N3 H3C . . 112(4)
H4A N4 H4B . . 109(3)
H4A N4 H4C . . 105(3)
H4B N4 H4C . . 100(4)

loop_
_geom_bond_atom_site_label_1
_geom_bond_atom_site_label_2
_geom_bond_site_symmetry_2
_geom_bond_distance
Pd1 N1 3_665 2.032(3)
Pd1 N1 . 2.032(3)
Pd1 N2 3_665 2.048(3)
Pd1 N2 . 2.048(3)
N1 H1A . 0.86(4)
N1 H1B . 0.85(3)
N1 H1C . 0.96(4)
N2 H2A . 1.03(4)
N2 H2B . 0.73(3)
N2 H2C . 0.88(5)
N3 H3A . 0.83(3)
N3 H3B . 0.89(5)
N3 H3C . 1.09(5)
N4 H4A . 0.91(4)
N4 H4B . 1.00(5)
N4 H4C . 0.97(4)

loop_
_geom_hbond_atom_site_label_D
_geom_hbond_atom_site_label_H
_geom_hbond_atom_site_label_A
_geom_hbond_site_symmetry_A
_geom_hbond_distance_DH
_geom_hbond_distance_HA
_geom_hbond_distance_DA
_geom_hbond_angle_DHA
N1 H1A Cl1 . 0.86(4) 2.49(4) 3.351(3) 175(3)
N1 H1B Cl1 2_545 0.85(3) 2.49(4) 3.328(3) 171(3)
N2 H2A N3 3_665 1.03(4) 2.02(4) 3.025(5) 163(3)
N1 H1C N4 . 0.96(4) 2.02(5) 2.975(5) 170(3)
N2 H2B Cl1 2_545 0.73(3) 2.66(3) 3.384(4) 172(3)
N2 H2C Cl1 3_565 0.88(5) 2.62(5) 3.463(3) 162(4)
N3 H3A Cl1 . 0.83(3) 2.83(3) 3.563(4) 148(3)
N4 H4A Cl1 1_655 0.91(4) 2.65(4) 3.563(4) 173(3)
N4 H4B Cl1 3_666 1.00(5) 2.61(5) 3.606(4) 174(4)
N3 H3B Cl1 4_676 0.89(5) 2.71(5) 3.578(4) 163(3)
N3 H3C Cl1 2 1.09(5) 2.48(5) 3.535(4) 162(4)
